data_2102456
loop_
_publ_author_name
'Marsh, Richard E.'

_publ_section_title
;
 Space group <i>Cc</i>: an update
;
_journal_issue 2
_journal_name_full 'Acta Crystallographica Section B'
_journal_page_first 252
_journal_page_last 253
_journal_paper_doi 10.1107/S0108768104003878
_journal_volume 60
_journal_year 2004
_chemical_formula_moiety 'C24 H46 N4 Ru'
_chemical_formula_sum 'C24 H46 N4 Ru'
_space_group_crystal_system monoclinic
_space_group_IT_number 15
_symmetry_space_group_name_H-M 'C 1 2/c 1'
_audit_creation_method CRYM
_cell_angle_alpha 90
_cell_angle_beta 93.18
_cell_angle_gamma 90
_cell_formula_units_Z 4
_cell_length_a 12.4260
_cell_length_b 15.3570
_cell_length_c 12.8230
_cell_volume 2443.195
_cod_data_source_file bk0142.cif
_cod_data_source_block YIYQEC
_cod_depositor_comments
;
 Adding the _cell_formula_units_Z data item.

 Antanas Vaitkus,
 2017-08-05

  Added moiety chemical formula from Marsh (2004) paper.
  The summary chemical formula is calculated from moiety formula using
  AdHocParser
  (svn://www.crystallography.net/cod-tools/trunk/Formulae/AdHocParser.yp,
  revision 1441.)

  Andrius Merkys
  2013-11-11
;
_cod_original_sg_symbol_H-M C2/c
_cod_database_code 2102456

loop_
_atom_site_label
_atom_site_type_symbol
_atom_site_fract_x
_atom_site_fract_y
_atom_site_fract_z
Ru Ru 0.00000 0.23640 0.25000
N1 N 0.01940 0.27995 0.40875
N2 N 0.12195 0.33025 0.28995
C1 C 0.11755 0.14290 0.20035
C2 C 0.11135 0.13705 0.31040
C3 C 0.05480 0.05950 0.35865
H1 H 0.06240 0.00910 0.31430
H2 H 0.09060 0.04650 0.42590
C4 C -0.06635 0.07525 0.37360
H3 H -0.07500 0.09385 0.44495
H4 H -0.10460 0.02055 0.36335
C9 C 0.05435 0.20985 0.58270
H9 H 0.07630 0.15895 0.54635
H10 H 0.01835 0.19285 0.64355
H11 H 0.11655 0.24410 0.60310
C10 C -0.02260 0.26340 0.51135
H12 H -0.08695 0.22730 0.49835
C11 C -0.06025 0.34425 0.57010
H13 H -0.10765 0.37805 0.52505
H14 H 0.00085 0.37845 0.59195
H15 H -0.09745 0.32675 0.62970
C12 C 0.09885 0.33405 0.38960
C13 C 0.15635 0.39400 0.46810
H16 H 0.22280 0.40010 0.45575
H17 H 0.15400 0.37470 0.53050
H18 H 0.12865 0.44530 0.46780
C14 C 0.14335 0.47165 0.20330
H19 H 0.10580 0.49875 0.25785
H20 H 0.09320 0.45735 0.14650
H21 H 0.19645 0.51095 0.17945
C15 C 0.19820 0.38895 0.24450
H22 H 0.25115 0.40600 0.30025
C16 C 0.25865 0.34265 0.16080
H23 H 0.29140 0.29085 0.18960
H24 H 0.31345 0.38045 0.13655
H25 H 0.20940 0.32735 0.10350
